data_2241315
loop_
_publ_author_name
'Moreno-Fuquen, Rodolfo'
'Mari\~no, Nory J.'
'Kennedy, Alan R.'

_publ_section_title
;
 Crystal structure of <i>N</i>-(2-hydroxy-5-methylphenyl)benzamide
;
_journal_coeditor_code HB7532
_journal_issue 12
_journal_name_full 'Acta Crystallographica Section E'
_journal_page_first o943
_journal_paper_doi 10.1107/S2056989015020575
_journal_volume 71
_journal_year 2015
_chemical_formula_iupac 'C14 H13 N O2'
_chemical_formula_moiety 'C14 H13 N O2'
_chemical_formula_sum 'C14 H13 N O2'
_chemical_formula_weight 227.25
_chemical_melting_point 448.0(10)
_chemical_name_common N-(2-hidroxy-5-methylphenyl)benzamide
_chemical_name_systematic
;
<i>N</i>-(2-Hydroxy-5-methylphenyl)benzamide
;
_space_group_IT_number 14
_space_group_name_Hall '-P 2yn'
_space_group_name_H-M_alt 'P 1 21/n 1'
_symmetry_cell_setting monoclinic
_symmetry_space_group_name_Hall '-P 2yn'
_symmetry_space_group_name_H-M 'P 1 21/n 1'
_atom_sites_solution_hydrogens mixed
_atom_sites_solution_primary direct
_atom_sites_solution_secondary difmap
_audit_creation_method SHELXL-2014/7
_cell_angle_alpha 90
_cell_angle_beta 110.280(5)
_cell_angle_gamma 90
_cell_formula_units_Z 4
_cell_length_a 7.2263(3)
_cell_length_b 21.7442(7)
_cell_length_c 7.4747(3)
_cell_measurement_reflns_used 10254
_cell_measurement_temperature 123
_cell_measurement_theta_max 29.444
_cell_measurement_theta_min 3.380
_cell_volume 1101.69(8)
_computing_cell_refinement
;
CrysAlis PRO (Oxford Diffraction, 2010)
;
_computing_data_collection
;
CrysAlis PRO (Oxford Diffraction, 2010)
;
_computing_data_reduction
;
CrysAlis PRO (Oxford Diffraction, 2010)
;
_computing_molecular_graphics
;
ORTEP-3 for Windows (Farrugia, 2012) and Mercury (Macrae <i>et al.</i>,
2006)
;
_computing_publication_material
;
WinGX (Farrugia, 2012)
;
_computing_structure_refinement
;
SHELXL2014 (Sheldrick, 2015)
;
_computing_structure_solution
;
SIR92 (Altomare <i>et al.</i>,  1994)
;
_diffrn_ambient_temperature 123
_diffrn_measured_fraction_theta_full 0.999
_diffrn_measured_fraction_theta_max 0.917
_diffrn_measurement_device_type 'Oxford Diffraction Gemini S CCD'
_diffrn_measurement_method 'omega scans'
_diffrn_radiation_monochromator graphite
_diffrn_radiation_source 'fine-focus sealed tube'
_diffrn_radiation_type MoK\a
_diffrn_radiation_wavelength 0.71073
_diffrn_reflns_av_R_equivalents 0.0319
_diffrn_reflns_av_sigmaI/netI 0.0345
_diffrn_reflns_limit_h_max 9
_diffrn_reflns_limit_h_min -9
_diffrn_reflns_limit_k_max 30
_diffrn_reflns_limit_k_min -30
_diffrn_reflns_limit_l_max 10
_diffrn_reflns_limit_l_min -9
_diffrn_reflns_number 10254
_diffrn_reflns_theta_full 27.000
_diffrn_reflns_theta_max 29.444
_diffrn_reflns_theta_min 3.380
_diffrn_standards_decay_% 0
_diffrn_standards_interval_time 120
_diffrn_standards_number 0
_exptl_absorpt_coefficient_mu 0.092
_exptl_absorpt_correction_type none
_exptl_crystal_colour pink
_exptl_crystal_density_diffrn 1.370
_exptl_crystal_density_method 'not measured'
_exptl_crystal_description block
_exptl_crystal_F_000 480
_exptl_crystal_size_max 0.40
_exptl_crystal_size_mid 0.35
_exptl_crystal_size_min 0.25
_refine_diff_density_max 0.327
_refine_diff_density_min -0.274
_refine_ls_extinction_method none
_refine_ls_goodness_of_fit_ref 1.029
_refine_ls_hydrogen_treatment mixed
_refine_ls_matrix_type full
_refine_ls_number_parameters 163
_refine_ls_number_reflns 2795
_refine_ls_number_restraints 0
_refine_ls_restrained_S_all 1.029
_refine_ls_R_factor_all 0.0530
_refine_ls_R_factor_gt 0.0430
_refine_ls_shift/su_max 0.000
_refine_ls_shift/su_mean 0.000
_refine_ls_structure_factor_coef Fsqd
_refine_ls_weighting_details 'calc w=1/[\s^2^(Fo^2^)+(0.0448P)^2^+0.5141P] where P=(Fo^2^+2Fc^2^)/3'
_refine_ls_weighting_scheme calc
_refine_ls_wR_factor_gt 0.1007
_refine_ls_wR_factor_ref 0.1093
_reflns_number_gt 2332
_reflns_number_total 2795
_reflns_threshold_expression I>2\s(I)
_cod_data_source_file hb7532sup1.cif
_cod_data_source_block I
_cod_database_code 2241315
_shelxl_version_number 2.014

loop_
_space_group_symop_operation_xyz
'x, y, z'
'-x+1/2, y+1/2, -z+1/2'
'-x, -y, -z'
'x-1/2, -y-1/2, z-1/2'

loop_
_atom_site_type_symbol
_atom_site_label
_atom_site_fract_x
_atom_site_fract_y
_atom_site_fract_z
_atom_site_U_iso_or_equiv
_atom_site_adp_type
_atom_site_calc_flag
_atom_site_occupancy
O O2 0.55117(13) 0.05937(4) 0.41236(14) 0.0204(2) Uani d 1
O O1 -0.14306(13) 0.07692(4) 0.30232(14) 0.0214(2) Uani d 1
N N1 0.17579(15) 0.05132(5) 0.36397(15) 0.0166(2) Uani d 1
C C1 -0.07846(17) -0.02289(5) 0.20522(16) 0.0153(2) Uani d 1
C C2 0.05257(19) -0.06486(6) 0.17363(18) 0.0192(3) Uani d 1
H H2 0.1892 -0.0554 0.2136 0.023 Uiso calc 1
C C3 -0.0159(2) -0.12053(6) 0.08386(19) 0.0222(3) Uani d 1
H H3 0.0743 -0.1490 0.0632 0.027 Uiso calc 1
C C4 -0.2145(2) -0.13469(6) 0.02438(18) 0.0217(3) Uani d 1
H H4 -0.2607 -0.1728 -0.0371 0.026 Uiso calc 1
C C5 -0.34605(19) -0.09320(6) 0.05467(19) 0.0224(3) Uani d 1
H H5 -0.4827 -0.1028 0.0136 0.027 Uiso calc 1
C C6 -0.27845(18) -0.03785(6) 0.14471(18) 0.0193(3) Uani d 1
H H6 -0.3693 -0.0097 0.1656 0.023 Uiso calc 1
C C7 -0.01844(17) 0.03897(5) 0.29485(17) 0.0150(2) Uani d 1
C C8 0.26922(17) 0.10733(5) 0.43855(17) 0.0149(2) Uani d 1
C C13 0.17867(18) 0.15716(6) 0.48997(17) 0.0172(3) Uani d 1
H H13 0.0430 0.1547 0.4756 0.021 Uiso calc 1
C C12 0.28408(19) 0.21075(6) 0.56243(18) 0.0186(3) Uani d 1
C C11 0.48182(19) 0.21370(6) 0.58174(18) 0.0202(3) Uani d 1
H H11 0.5548 0.2501 0.6301 0.024 Uiso calc 1
C C10 0.57479(18) 0.16395(6) 0.53108(18) 0.0195(3) Uani d 1
H H10 0.7104 0.1666 0.5452 0.023 Uiso calc 1
C C9 0.46985(17) 0.11075(5) 0.46028(17) 0.0157(2) Uani d 1
C C14 0.1817(2) 0.26392(6) 0.6182(2) 0.0258(3) Uani d 1
H H141 0.2788 0.2956 0.6812 0.039 Uiso calc 1
H H142 0.1168 0.2495 0.7059 0.039 Uiso calc 1
H H143 0.0827 0.2813 0.5038 0.039 Uiso calc 1
H H1 0.258(2) 0.0217(8) 0.357(2) 0.031(4) Uiso d 1
H H20 0.658(3) 0.0685(9) 0.383(3) 0.047(6) Uiso d 1

loop_
_atom_site_aniso_label
_atom_site_aniso_U_11
_atom_site_aniso_U_22
_atom_site_aniso_U_33
_atom_site_aniso_U_12
_atom_site_aniso_U_13
_atom_site_aniso_U_23
O2 0.0158(4) 0.0173(4) 0.0316(5) 0.0009(3) 0.0126(4) -0.0013(4)
O1 0.0150(4) 0.0177(4) 0.0333(5) 0.0005(3) 0.0108(4) -0.0022(4)
N1 0.0129(5) 0.0147(5) 0.0224(5) 0.0010(4) 0.0063(4) -0.0027(4)
C1 0.0170(6) 0.0148(5) 0.0142(5) -0.0004(4) 0.0056(4) 0.0008(4)
C2 0.0161(6) 0.0200(6) 0.0210(6) 0.0009(5) 0.0056(5) -0.0008(5)
C3 0.0235(7) 0.0188(6) 0.0240(6) 0.0027(5) 0.0078(5) -0.0030(5)
C4 0.0267(7) 0.0172(6) 0.0190(6) -0.0028(5) 0.0051(5) -0.0012(5)
C5 0.0186(6) 0.0230(6) 0.0238(6) -0.0047(5) 0.0051(5) -0.0013(5)
C6 0.0162(6) 0.0197(6) 0.0220(6) 0.0008(5) 0.0065(5) -0.0002(5)
C7 0.0143(5) 0.0156(6) 0.0164(5) 0.0010(4) 0.0069(4) 0.0014(4)
C8 0.0145(6) 0.0150(5) 0.0146(5) -0.0003(4) 0.0043(4) 0.0009(4)
C13 0.0161(6) 0.0180(6) 0.0180(6) 0.0012(4) 0.0065(5) -0.0001(4)
C12 0.0227(6) 0.0155(6) 0.0178(6) 0.0015(5) 0.0073(5) 0.0006(4)
C11 0.0230(7) 0.0149(6) 0.0222(6) -0.0034(5) 0.0071(5) 0.0006(5)
C10 0.0152(6) 0.0195(6) 0.0238(6) -0.0019(5) 0.0069(5) 0.0027(5)
C9 0.0153(6) 0.0156(5) 0.0172(6) 0.0022(4) 0.0070(5) 0.0022(4)
C14 0.0297(7) 0.0184(6) 0.0308(7) 0.0023(5) 0.0125(6) -0.0044(5)

loop_
_atom_type_symbol
_atom_type_description
_atom_type_scat_dispersion_real
_atom_type_scat_dispersion_imag
_atom_type_scat_source
O O 0.0106 0.0060 'International Tables Vol C Tables 4.2.6.8 and 6.1.1.4'
N N 0.0061 0.0033 'International Tables Vol C Tables 4.2.6.8 and 6.1.1.4'
C C 0.0033 0.0016 'International Tables Vol C Tables 4.2.6.8 and 6.1.1.4'
H H 0.0000 0.0000 'International Tables Vol C Tables 4.2.6.8 and 6.1.1.4'

loop_
_geom_angle_atom_site_label_1
_geom_angle_atom_site_label_2
_geom_angle_atom_site_label_3
_geom_angle
C9 O2 H20 111.6(12)
C7 N1 C8 128.14(10)
C7 N1 H1 117.3(11)
C8 N1 H1 114.4(11)
C2 C1 C6 118.75(11)
C2 C1 C7 123.75(11)
C6 C1 C7 117.46(10)
C3 C2 C1 120.22(12)
C3 C2 H2 119.9
C1 C2 H2 119.9
C4 C3 C2 120.39(12)
C4 C3 H3 119.8
C2 C3 H3 119.8
C3 C4 C5 119.83(12)
C3 C4 H4 120.1
C5 C4 H4 120.1
C6 C5 C4 119.99(12)
C6 C5 H5 120.0
C4 C5 H5 120.0
C5 C6 C1 120.81(12)
C5 C6 H6 119.6
C1 C6 H6 119.6
O1 C7 N1 121.94(11)
O1 C7 C1 121.11(11)
N1 C7 C1 116.95(10)
C13 C8 C9 119.61(11)
C13 C8 N1 125.23(11)
C9 C8 N1 115.16(10)
C8 C13 C12 120.90(11)
C8 C13 H13 119.5
C12 C13 H13 119.5
C11 C12 C13 118.90(11)
C11 C12 C14 121.51(12)
C13 C12 C14 119.59(11)
C12 C11 C10 120.82(11)
C12 C11 H11 119.6
C10 C11 H11 119.6
C9 C10 C11 120.07(11)
C9 C10 H10 120.0
C11 C10 H10 120.0
O2 C9 C10 123.73(11)
O2 C9 C8 116.55(10)
C10 C9 C8 119.71(11)
C12 C14 H141 109.5
C12 C14 H142 109.5
H141 C14 H142 109.5
C12 C14 H143 109.5
H141 C14 H143 109.5
H142 C14 H143 109.5

loop_
_geom_bond_atom_site_label_1
_geom_bond_atom_site_label_2
_geom_bond_distance
O2 C9 1.3667(14)
O2 H20 0.89(2)
O1 C7 1.2369(14)
N1 C7 1.3440(15)
N1 C8 1.4103(15)
N1 H1 0.889(18)
C1 C2 1.3929(17)
C1 C6 1.3949(17)
C1 C7 1.4984(16)
C2 C3 1.3893(17)
C2 H2 0.9500
C3 C4 1.3818(19)
C3 H3 0.9500
C4 C5 1.3849(19)
C4 H4 0.9500
C5 C6 1.3829(18)
C5 H5 0.9500
C6 H6 0.9500
C8 C13 1.3871(16)
C8 C9 1.4038(16)
C13 C12 1.3949(17)
C13 H13 0.9500
C12 C11 1.3870(18)
C12 C14 1.5074(17)
C11 C10 1.3933(18)
C11 H11 0.9500
C10 C9 1.3838(17)
C10 H10 0.9500
C14 H141 0.9800
C14 H142 0.9800
C14 H143 0.9800

loop_
_geom_hbond_atom_site_label_D
_geom_hbond_atom_site_label_H
_geom_hbond_atom_site_label_A
_geom_hbond_site_symmetry_A
_geom_hbond_distance_DH
_geom_hbond_distance_HA
_geom_hbond_distance_DA
_geom_hbond_angle_DHA
N1 H1 O2 . 0.889(18) 2.173(16) 2.6153(15) 110.0(13)
N1 H1 O2 3_656 0.889(18) 2.518(17) 3.1928(14) 133.1(14)
O2 H20 O1 1_655 0.89(2) 1.75(2) 2.6390(12) 171.3(19)
C6 H6 O2 1_455 0.95 2.59 3.4197(15) 146

loop_
_geom_torsion_atom_site_label_1
_geom_torsion_atom_site_label_2
_geom_torsion_atom_site_label_3
_geom_torsion_atom_site_label_4
_geom_torsion
C6 C1 C2 C3 -0.16(18)
C7 C1 C2 C3 -177.86(11)
C1 C2 C3 C4 0.27(19)
C2 C3 C4 C5 -0.10(19)
C3 C4 C5 C6 -0.2(2)
C4 C5 C6 C1 0.3(2)
C2 C1 C6 C5 -0.12(18)
C7 C1 C6 C5 177.72(11)
C8 N1 C7 O1 -5.48(19)
C8 N1 C7 C1 173.71(10)
C2 C1 C7 O1 172.66(12)
C6 C1 C7 O1 -5.06(17)
C2 C1 C7 N1 -6.54(17)
C6 C1 C7 N1 175.74(11)
C7 N1 C8 C13 13.9(2)
C7 N1 C8 C9 -166.27(11)
C9 C8 C13 C12 0.22(18)
N1 C8 C13 C12 -179.91(11)
C8 C13 C12 C11 0.28(18)
C8 C13 C12 C14 -179.59(12)
C13 C12 C11 C10 -0.44(19)
C14 C12 C11 C10 179.44(12)
C12 C11 C10 C9 0.08(19)
C11 C10 C9 O2 -178.11(11)
C11 C10 C9 C8 0.44(18)
C13 C8 C9 O2 178.06(11)
N1 C8 C9 O2 -1.82(15)
C13 C8 C9 C10 -0.59(17)
N1 C8 C9 C10 179.54(11)

_cod_database_fobs_code 2241315
